data_1507825
loop_
_publ_author_name
'Zhao, Bing-Xin'
'Wang, Ying'
'Zhang, Dong-Mei'
'Huang, Xiao-Jun'
'Bai, Liang-Liang'
'Yan, Yan'
'Chen, Jia-Mei'
'Lu, Tong-Bu'
'Wang, Yi-Tao'
'Zhang, Qing-Wen'
'Ye, Wen-Cai'

_publ_section_title
;
 Virosaines A and B, two new birdcage-shaped Securinega alkaloids with an
 unprecedented skeleton from Flueggea virosa.
;
_journal_issue 12
_journal_name_full 'Organic letters'
_journal_page_first 3096
_journal_page_last 3099
_journal_paper_doi 10.1021/ol301184j
_journal_volume 14
_journal_year 2012
_chemical_absolute_configuration rm
_chemical_formula_sum 'C12 H13 N O4'
_chemical_formula_weight 235.23
_chemical_name_systematic
; 
 ? 
;
_space_group_IT_number 4
_symmetry_cell_setting monoclinic
_symmetry_space_group_name_Hall 'P 2yb'
_symmetry_space_group_name_H-M 'P 1 21 1'
_atom_sites_solution_hydrogens geom
_atom_sites_solution_primary direct
_atom_sites_solution_secondary difmap
_audit_creation_method SHELXL-97
_cell_angle_alpha 90.00
_cell_angle_beta 96.541(4)
_cell_angle_gamma 90.00
_cell_formula_units_Z 4
_cell_length_a 10.1645(4)
_cell_length_b 8.6050(3)
_cell_length_c 11.9296(5)
_cell_measurement_reflns_used 8424
_cell_measurement_temperature 150(2)
_cell_measurement_theta_max 66.7797
_cell_measurement_theta_min 3.7264
_cell_volume 1036.64(7)
_computing_cell_refinement
;
CrysAlisPro, Agilent Technologies,
Version 1.171.35.11 (release 16-05-2011 CrysAlis171 .NET)
(compiled May 16 2011,17:55:39)
;
_computing_data_collection
;
CrysAlisPro, Agilent Technologies,
Version 1.171.35.11 (release 16-05-2011 CrysAlis171 .NET)
(compiled May 16 2011,17:55:39)
;
_computing_data_reduction
;
CrysAlisPro, Agilent Technologies,
Version 1.171.35.11 (release 16-05-2011 CrysAlis171 .NET)
(compiled May 16 2011,17:55:39)
;
_computing_molecular_graphics 'SHELXL-97 (Sheldrick, 1997)'
_computing_publication_material 'SHELXL-97 (Sheldrick, 1997)'
_computing_structure_refinement 'SHELXL-97 (Sheldrick, 1997)'
_computing_structure_solution 'SHELXS-97 (Sheldrick, 1990)'
_diffrn_ambient_temperature 150(2)
_diffrn_detector_area_resol_mean 10.5058
_diffrn_measured_fraction_theta_full 0.998
_diffrn_measured_fraction_theta_max 0.998
_diffrn_measurement_device_type 'Xcalibur, Atlas, Gemini ultra'
_diffrn_measurement_method '\w scans'
_diffrn_radiation_monochromator mirror
_diffrn_radiation_source 'Enhance Ultra (Cu) X-ray Source'
_diffrn_radiation_type CuK\a
_diffrn_radiation_wavelength 1.54178
_diffrn_reflns_av_R_equivalents 0.0480
_diffrn_reflns_av_sigmaI/netI 0.0274
_diffrn_reflns_limit_h_max 12
_diffrn_reflns_limit_h_min -11
_diffrn_reflns_limit_k_max 10
_diffrn_reflns_limit_k_min -10
_diffrn_reflns_limit_l_max 13
_diffrn_reflns_limit_l_min -14
_diffrn_reflns_number 21623
_diffrn_reflns_theta_full 66.89
_diffrn_reflns_theta_max 66.89
_diffrn_reflns_theta_min 3.73
_exptl_absorpt_coefficient_mu 0.956
_exptl_absorpt_correction_T_max 0.9275
_exptl_absorpt_correction_T_min 0.8319
_exptl_absorpt_correction_type multi-scan
_exptl_absorpt_process_details
;
CrysAlisPro, Agilent Technologies,
Version 1.171.35.11 (release 16-05-2011 CrysAlis171 .NET)
(compiled May 16 2011,17:55:39)
Empirical absorption correction using spherical harmonics,
 implemented in SCALE3 ABSPACK scaling algorithm.
;
_exptl_crystal_colour White
_exptl_crystal_density_diffrn 1.507
_exptl_crystal_density_method 'not measured'
_exptl_crystal_description Block
_exptl_crystal_F_000 496
_exptl_crystal_size_max 0.20
_exptl_crystal_size_mid 0.20
_exptl_crystal_size_min 0.08
_refine_diff_density_max 0.184
_refine_diff_density_min -0.182
_refine_diff_density_rms 0.039
_refine_ls_abs_structure_details 'Flack H D (1983), Acta Cryst. A39, 876-881'
_refine_ls_abs_structure_Flack 0.01(16)
_refine_ls_extinction_method none
_refine_ls_goodness_of_fit_ref 1.051
_refine_ls_hydrogen_treatment mixed
_refine_ls_matrix_type full
_refine_ls_number_parameters 411
_refine_ls_number_reflns 3677
_refine_ls_number_restraints 1
_refine_ls_restrained_S_all 1.051
_refine_ls_R_factor_all 0.0377
_refine_ls_R_factor_gt 0.0330
_refine_ls_shift/su_max 0.000
_refine_ls_shift/su_mean 0.000
_refine_ls_structure_factor_coef Fsqd
_refine_ls_weighting_details 'calc w=1/[\s^2^(Fo^2^)+(0.0429P)^2^+0.1819P] where P=(Fo^2^+2Fc^2^)/3'
_refine_ls_weighting_scheme calc
_refine_ls_wR_factor_gt 0.0770
_refine_ls_wR_factor_ref 0.0800
_reflns_number_gt 3388
_reflns_number_total 3677
_reflns_threshold_expression >2sigma(I)
_cod_data_source_file ol301184j_si_002.cif
_cod_data_source_block 0712_yy_fva_8_32
_cod_depositor_comments
;
The following automatic conversions were performed:

'_symmetry_cell_setting' value 'Monoclinic' changed to 'monoclinic'
according to /home/saulius/struct/CIF-dictionaries/cif_core.dic
dictionary named 'cif_core.dic' version 2.4.1 from 2010-06-29.

Automatic conversion script
Id: cif_fix_values 1891 2012-01-12 08:04:46Z andrius 

 Adding full bibliography for 1507825.cif.
;
_cod_original_sg_symbol_H-M P2(1)
_cod_database_code 1507825

loop_
_symmetry_equiv_pos_as_xyz
'x, y, z'
'-x, y+1/2, -z'

loop_
_atom_site_label
_atom_site_type_symbol
_atom_site_fract_x
_atom_site_fract_y
_atom_site_fract_z
_atom_site_U_iso_or_equiv
_atom_site_adp_type
_atom_site_occupancy
_atom_site_symmetry_multiplicity
_atom_site_calc_flag
O1A O 0.32428(14) 0.9034(2) 0.13668(11) 0.0362(4) Uani 1 1 d
O11A O 0.18534(13) 0.86678(18) 0.26706(10) 0.0305(3) Uani 1 1 d
O2A O 0.36022(16) 0.55445(19) 0.49257(14) 0.0366(4) Uani 1 1 d
O6A O 0.15865(15) 0.83512(19) 0.62213(13) 0.0375(4) Uani 1 1 d
C13A C 0.40671(19) 0.8894(3) 0.33596(15) 0.0255(4) Uani 1 1 d
C15A C 0.3666(2) 0.8794(3) 0.54982(15) 0.0255(4) Uani 1 1 d
N1A N 0.15758(19) 0.9849(2) 0.57072(16) 0.0357(4) Uani 1 1 d
C12A C 0.30925(19) 0.8884(2) 0.23573(16) 0.0265(4) Uani 1 1 d
C7A C 0.2809(2) 0.7560(3) 0.60117(18) 0.0283(5) Uani 1 1 d
C14A C 0.34193(18) 0.8688(2) 0.42510(16) 0.0243(4) Uani 1 1 d
C10A C 0.19742(19) 0.8472(3) 0.38921(16) 0.0278(5) Uani 1 1 d
C9A C 0.1526(2) 0.6820(3) 0.41826(18) 0.0297(5) Uani 1 1 d
C5A C 0.2968(2) 1.0325(3) 0.58152(19) 0.0320(5) Uani 1 1 d
C2A C 0.1228(2) 0.9801(3) 0.44442(18) 0.0326(5) Uani 1 1 d
C8A C 0.2416(2) 0.6214(2) 0.52197(18) 0.0312(5) Uani 1 1 d
C3A C 0.1731(2) 1.1388(3) 0.4132(2) 0.0390(6) Uani 1 1 d
C4A C 0.2967(3) 1.1683(3) 0.5000(2) 0.0414(6) Uani 1 1 d
O2 O 0.85545(16) 0.55036(18) 0.02841(14) 0.0350(4) Uani 1 1 d
O11 O 0.60090(13) 0.8953(2) -0.08989(11) 0.0346(3) Uani 1 1 d
C14 C 0.81821(19) 0.8731(2) -0.00818(16) 0.0246(4) Uani 1 1 d
N1 N 0.75650(18) 0.97062(19) 0.20921(14) 0.0289(4) Uani 1 1 d
O6 O 0.77815(16) 0.81292(16) 0.24794(12) 0.0326(4) Uani 1 1 d
C9 C 0.6496(2) 0.6920(3) 0.05338(19) 0.0293(5) Uani 1 1 d
C5 C 0.8808(2) 1.0134(2) 0.16601(18) 0.0281(5) Uani 1 1 d
C13 C 0.8221(2) 0.9086(3) -0.11587(18) 0.0343(5) Uani 1 1 d
C10 C 0.67870(18) 0.8594(3) 0.01661(15) 0.0256(4) Uani 1 1 d
C15 C 0.91082(19) 0.8647(2) 0.09733(16) 0.0260(4) Uani 1 1 d
C4 C 0.8437(2) 1.1618(3) 0.1008(2) 0.0333(5) Uani 1 1 d
C2 C 0.6569(2) 0.9843(2) 0.10676(17) 0.0279(5) Uani 1 1 d
C7 C 0.8630(2) 0.7362(2) 0.17360(18) 0.0298(5) Uani 1 1 d
O1 O 0.64266(19) 0.9519(3) -0.26569(14) 0.0626(6) Uani 1 1 d
C8 C 0.7756(2) 0.6144(2) 0.10849(18) 0.0295(5) Uani 1 1 d
C12 C 0.6859(2) 0.9220(3) -0.16902(18) 0.0402(6) Uani 1 1 d
C3 C 0.6921(2) 1.1472(3) 0.0686(2) 0.0328(5) Uani 1 1 d
H7A H 0.936(2) 0.691(3) 0.220(2) 0.025(5) Uiso 1 1 d
H15A H 1.004(2) 0.857(3) 0.0847(19) 0.035(6) Uiso 1 1 d
H9B H 0.580(2) 0.694(3) 0.1012(19) 0.027(6) Uiso 1 1 d
H13C H 0.496(2) 0.911(3) 0.3274(18) 0.028(6) Uiso 1 1 d
H3D H 0.196(2) 1.142(3) 0.332(2) 0.038(7) Uiso 1 1 d
H3A H 0.644(2) 1.225(3) 0.108(2) 0.032(6) Uiso 1 1 d
H8A H 0.755(2) 0.536(3) 0.1641(17) 0.019(5) Uiso 1 1 d
H9D H 0.062(3) 0.677(3) 0.432(2) 0.046(7) Uiso 1 1 d
H7C H 0.325(2) 0.715(3) 0.673(2) 0.033(6) Uiso 1 1 d
H9C H 0.163(2) 0.608(3) 0.353(2) 0.034(6) Uiso 1 1 d
H2A H 0.561(2) 0.974(3) 0.1266(18) 0.029(6) Uiso 1 1 d
H15C H 0.463(2) 0.877(3) 0.5787(18) 0.032(6) Uiso 1 1 d
H4D H 0.374(3) 1.182(3) 0.462(2) 0.044(7) Uiso 1 1 d
H9A H 0.621(2) 0.624(3) -0.015(2) 0.029(6) Uiso 1 1 d
H2C H 0.021(2) 0.963(3) 0.4245(19) 0.033(6) Uiso 1 1 d
H3B H 0.670(3) 1.156(3) -0.011(2) 0.046(7) Uiso 1 1 d
H5C H 0.325(3) 1.063(3) 0.660(2) 0.047(7) Uiso 1 1 d
H4B H 0.896(3) 1.168(4) 0.035(3) 0.051(8) Uiso 1 1 d
H3C H 0.102(3) 1.211(4) 0.424(2) 0.050(8) Uiso 1 1 d
H5A H 0.955(3) 1.026(3) 0.231(2) 0.050(7) Uiso 1 1 d
H8C H 0.190(2) 0.541(3) 0.5640(17) 0.022(5) Uiso 1 1 d
H4C H 0.289(3) 1.272(3) 0.542(2) 0.040(7) Uiso 1 1 d
H13A H 0.891(2) 0.925(3) -0.154(2) 0.035(7) Uiso 1 1 d
H4A H 0.861(2) 1.253(3) 0.147(2) 0.035(6) Uiso 1 1 d
H2B H 0.796(3) 0.501(4) -0.022(2) 0.054(8) Uiso 1 1 d
H2D H 0.339(4) 0.517(5) 0.416(3) 0.098(13) Uiso 1 1 d

loop_
_atom_site_aniso_label
_atom_site_aniso_U_11
_atom_site_aniso_U_22
_atom_site_aniso_U_33
_atom_site_aniso_U_23
_atom_site_aniso_U_13
_atom_site_aniso_U_12
O1A 0.0377(8) 0.0504(9) 0.0204(7) 0.0055(7) 0.0032(6) 0.0012(8)
O11A 0.0226(7) 0.0466(9) 0.0216(6) 0.0047(7) -0.0010(5) 0.0010(7)
O2A 0.0370(9) 0.0358(9) 0.0363(9) 0.0010(7) 0.0008(7) 0.0052(7)
O6A 0.0359(8) 0.0393(9) 0.0397(8) 0.0086(7) 0.0149(7) 0.0036(7)
C13A 0.0224(10) 0.0280(10) 0.0261(10) -0.0002(9) 0.0032(8) -0.0007(9)
C15A 0.0249(9) 0.0299(11) 0.0213(9) -0.0011(9) 0.0008(7) 0.0008(9)
N1A 0.0350(10) 0.0330(10) 0.0401(11) 0.0016(8) 0.0090(8) 0.0049(9)
C12A 0.0268(10) 0.0274(10) 0.0257(10) 0.0001(9) 0.0040(8) -0.0004(9)
C7A 0.0272(11) 0.0327(11) 0.0252(11) 0.0046(9) 0.0034(9) 0.0018(9)
C14A 0.0229(9) 0.0237(10) 0.0257(9) 0.0020(8) 0.0003(8) -0.0001(8)
C10A 0.0224(10) 0.0394(12) 0.0216(9) 0.0031(9) 0.0022(8) 0.0003(9)
C9A 0.0227(11) 0.0360(12) 0.0299(12) 0.0024(10) 0.0008(8) -0.0076(9)
C5A 0.0385(13) 0.0293(11) 0.0288(11) -0.0041(9) 0.0061(9) -0.0013(9)
C2A 0.0287(12) 0.0384(12) 0.0311(11) 0.0054(10) 0.0048(9) 0.0052(10)
C8A 0.0319(11) 0.0289(12) 0.0328(11) 0.0043(9) 0.0033(9) -0.0017(9)
C3A 0.0424(13) 0.0350(13) 0.0410(14) 0.0082(11) 0.0105(11) 0.0138(11)
C4A 0.0583(16) 0.0262(12) 0.0404(14) -0.0006(10) 0.0090(12) 0.0017(11)
O2 0.0329(9) 0.0333(8) 0.0387(8) -0.0098(7) 0.0041(7) 0.0030(7)
O11 0.0255(7) 0.0483(9) 0.0278(7) 0.0050(7) -0.0059(6) -0.0032(7)
C14 0.0238(9) 0.0246(10) 0.0251(9) -0.0020(8) 0.0020(7) -0.0023(9)
N1 0.0365(10) 0.0245(9) 0.0253(9) 0.0013(7) 0.0021(7) 0.0038(8)
O6 0.0476(9) 0.0266(8) 0.0243(7) 0.0037(6) 0.0071(6) 0.0038(7)
C9 0.0256(11) 0.0320(12) 0.0305(11) -0.0028(9) 0.0038(9) -0.0060(9)
C5 0.0289(11) 0.0259(11) 0.0283(11) -0.0014(8) -0.0017(9) -0.0010(8)
C13 0.0291(11) 0.0495(14) 0.0253(10) 0.0003(10) 0.0069(9) -0.0051(11)
C10 0.0219(9) 0.0330(11) 0.0208(9) 0.0021(8) -0.0030(7) 0.0011(8)
C15 0.0199(9) 0.0292(11) 0.0278(10) -0.0005(9) -0.0015(8) -0.0002(9)
C4 0.0351(12) 0.0261(11) 0.0385(12) 0.0008(10) 0.0036(10) -0.0017(10)
C2 0.0256(11) 0.0297(11) 0.0284(10) 0.0017(9) 0.0037(8) 0.0037(9)
C7 0.0302(12) 0.0305(11) 0.0274(11) -0.0001(9) -0.0022(9) 0.0067(9)
O1 0.0574(12) 0.1000(17) 0.0270(8) 0.0168(9) -0.0100(8) -0.0144(11)
C8 0.0336(12) 0.0242(11) 0.0314(11) -0.0011(9) 0.0068(9) 0.0012(9)
C12 0.0405(13) 0.0544(15) 0.0246(11) 0.0042(10) -0.0007(10) -0.0047(11)
C3 0.0319(11) 0.0300(12) 0.0363(12) 0.0046(10) 0.0031(9) 0.0052(10)

loop_
_atom_type_symbol
_atom_type_description
_atom_type_scat_dispersion_real
_atom_type_scat_dispersion_imag
_atom_type_scat_source
C C 0.0181 0.0091 'International Tables Vol C Tables 4.2.6.8 and 6.1.1.4'
H H 0.0000 0.0000 'International Tables Vol C Tables 4.2.6.8 and 6.1.1.4'
N N 0.0311 0.0180 'International Tables Vol C Tables 4.2.6.8 and 6.1.1.4'
O O 0.0492 0.0322 'International Tables Vol C Tables 4.2.6.8 and 6.1.1.4'

loop_
_geom_angle_atom_site_label_1
_geom_angle_atom_site_label_2
_geom_angle_atom_site_label_3
_geom_angle
C12A O11A C10A 108.29(14)
C8A O2A H2D 105(2)
N1A O6A C7A 108.17(14)
C14A C13A C12A 107.63(17)
C14A C13A H13C 133.3(13)
C12A C13A H13C 118.9(13)
C14A C15A C7A 108.47(17)
C14A C15A C5A 105.39(17)
C7A C15A C5A 101.06(16)
C14A C15A H15C 113.1(12)
C7A C15A H15C 114.9(13)
C5A C15A H15C 112.9(14)
O6A N1A C5A 104.76(16)
O6A N1A C2A 113.18(17)
C5A N1A C2A 102.11(17)
O1A C12A O11A 120.14(18)
O1A C12A C13A 130.20(19)
O11A C12A C13A 109.67(15)
O6A C7A C8A 107.01(17)
O6A C7A C15A 106.03(16)
C8A C7A C15A 113.46(18)
O6A C7A H7C 108.8(14)
C8A C7A H7C 109.5(14)
C15A C7A H7C 111.8(14)
C13A C14A C15A 138.94(18)
C13A C14A C10A 110.43(16)
C15A C14A C10A 110.10(16)
O11A C10A C14A 103.89(15)
O11A C10A C9A 109.72(17)
C14A C10A C9A 110.85(17)
O11A C10A C2A 110.34(16)
C14A C10A C2A 107.30(17)
C9A C10A C2A 114.21(17)
C8A C9A C10A 109.31(17)
C8A C9A H9D 109.7(16)
C10A C9A H9D 113.2(17)
C8A C9A H9C 107.3(13)
C10A C9A H9C 110.2(14)
H9D C9A H9C 107(2)
N1A C5A C4A 103.20(19)
N1A C5A C15A 101.75(17)
C4A C5A C15A 117.43(19)
N1A C5A H5C 109.5(16)
C4A C5A H5C 112.4(16)
C15A C5A H5C 111.4(16)
N1A C2A C3A 99.92(18)
N1A C2A C10A 111.86(16)
C3A C2A C10A 111.24(18)
N1A C2A H2C 110.2(13)
C3A C2A H2C 115.1(13)
C10A C2A H2C 108.4(13)
O2A C8A C7A 107.05(17)
O2A C8A C9A 112.23(18)
C7A C8A C9A 109.32(18)
O2A C8A H8C 109.7(12)
C7A C8A H8C 108.9(11)
C9A C8A H8C 109.6(11)
C2A C3A C4A 104.65(19)
C2A C3A H3D 112.0(14)
C4A C3A H3D 112.0(14)
C2A C3A H3C 105.7(17)
C4A C3A H3C 111.3(17)
H3D C3A H3C 111(2)
C5A C4A C3A 104.0(2)
C5A C4A H4D 117.2(17)
C3A C4A H4D 110.6(17)
C5A C4A H4C 110.3(14)
C3A C4A H4C 111.6(15)
H4D C4A H4C 103(2)
C8 O2 H2B 103.6(18)
C12 O11 C10 108.39(15)
C13 C14 C15 138.29(19)
C13 C14 C10 110.23(17)
C15 C14 C10 110.77(16)
O6 N1 C5 104.05(16)
O6 N1 C2 113.50(15)
C5 N1 C2 102.88(16)
N1 O6 C7 108.02(15)
C8 C9 C10 110.62(17)
C8 C9 H9B 113.1(14)
C10 C9 H9B 109.5(14)
C8 C9 H9A 104.1(13)
C10 C9 H9A 110.7(13)
H9B C9 H9A 108.6(19)
N1 C5 C4 102.56(17)
N1 C5 C15 101.90(16)
C4 C5 C15 118.03(18)
N1 C5 H5A 110.3(15)
C4 C5 H5A 114.9(16)
C15 C5 H5A 108.1(16)
C14 C13 C12 107.9(2)
C14 C13 H13A 130.0(15)
C12 C13 H13A 122.1(15)
O11 C10 C14 104.24(15)
O11 C10 C9 110.16(16)
C14 C10 C9 110.43(17)
O11 C10 C2 110.59(16)
C14 C10 C2 107.30(16)
C9 C10 C2 113.66(16)
C14 C15 C7 108.80(16)
C14 C15 C5 105.12(16)
C7 C15 C5 100.54(15)
C14 C15 H15A 113.9(13)
C7 C15 H15A 114.5(15)
C5 C15 H15A 112.8(15)
C5 C4 C3 103.89(18)
C5 C4 H4B 109.0(17)
C3 C4 H4B 114.3(17)
C5 C4 H4A 111.8(15)
C3 C4 H4A 108.6(15)
H4B C4 H4A 109(2)
N1 C2 C3 98.94(17)
N1 C2 C10 111.91(16)
C3 C2 C10 111.79(18)
N1 C2 H2A 111.9(12)
C3 C2 H2A 114.1(13)
C10 C2 H2A 108.1(13)
O6 C7 C8 105.61(17)
O6 C7 C15 106.31(16)
C8 C7 C15 113.29(17)
O6 C7 H7A 107.7(13)
C8 C7 H7A 112.8(14)
C15 C7 H7A 110.6(14)
O2 C8 C9 113.13(18)
O2 C8 C7 105.20(17)
C9 C8 C7 109.23(17)
O2 C8 H8A 111.2(12)
C9 C8 H8A 111.2(12)
C7 C8 H8A 106.5(12)
O1 C12 O11 120.1(2)
O1 C12 C13 130.7(2)
O11 C12 C13 109.19(17)
C2 C3 C4 105.09(18)
C2 C3 H3A 109.8(14)
C4 C3 H3A 111.0(14)
C2 C3 H3B 109.4(18)
C4 C3 H3B 111.1(16)
H3A C3 H3B 110(2)

loop_
_geom_bond_atom_site_label_1
_geom_bond_atom_site_label_2
_geom_bond_distance
O1A C12A 1.216(2)
O11A C12A 1.367(2)
O11A C10A 1.458(2)
O2A C8A 1.416(3)
O2A H2D 0.97(4)
O6A N1A 1.427(2)
O6A C7A 1.463(3)
C13A C14A 1.325(3)
C13A C12A 1.463(3)
C13A H13C 0.95(2)
C15A C14A 1.483(3)
C15A C7A 1.544(3)
C15A C5A 1.563(3)
C15A H15C 1.00(2)
N1A C5A 1.465(3)
N1A C2A 1.509(3)
C7A C8A 1.519(3)
C7A H7C 0.99(3)
C14A C10A 1.494(3)
C10A C9A 1.544(3)
C10A C2A 1.559(3)
C9A C8A 1.538(3)
C9A H9D 0.96(3)
C9A H9C 1.02(3)
C5A C4A 1.520(3)
C5A H5C 0.99(3)
C2A C3A 1.520(3)
C2A H2C 1.04(2)
C8A H8C 1.03(2)
C3A C4A 1.555(4)
C3A H3D 1.03(3)
C3A H3C 0.97(3)
C4A H4D 0.96(3)
C4A H4C 1.03(3)
O2 C8 1.432(3)
O2 H2B 0.91(3)
O11 C12 1.370(3)
O11 C10 1.451(2)
C14 C13 1.326(3)
C14 C15 1.485(3)
C14 C10 1.486(3)
N1 O6 1.442(2)
N1 C5 1.465(3)
N1 C2 1.500(3)
O6 C7 1.463(3)
C9 C8 1.526(3)
C9 C10 1.544(3)
C9 H9B 0.96(2)
C9 H9A 1.01(2)
C5 C4 1.521(3)
C5 C15 1.568(3)
C5 H5A 1.02(3)
C13 C12 1.460(3)
C13 H13A 0.89(3)
C10 C2 1.554(3)
C15 C7 1.545(3)
C15 H15A 0.98(2)
C4 C3 1.550(3)
C4 H4B 1.00(3)
C4 H4A 0.96(3)
C2 C3 1.529(3)
C2 H2A 1.03(2)
C7 C8 1.528(3)
C7 H7A 0.96(2)
O1 C12 1.214(3)
C8 H8A 0.99(2)
C3 H3A 0.98(3)
C3 H3B 0.95(3)

loop_
_cod_related_entry_id
_cod_related_entry_code
_cod_related_entry_database
1 30651937 ChemSpider
